data_7214117
loop_
_publ_author_name
'Vanderveen, Jesse R.'
'Durelle, Jeremy'
'Jessop, Philip G.'

_publ_section_title
;
 Design and evaluation of switchable-hydrophilicity solvents
;
_journal_issue 3
_journal_name_full 'Green Chemistry'
_journal_page_first 1187
_journal_paper_doi 10.1039/c3gc42164c
_journal_volume 16
_journal_year 2014
_chemical_formula_sum 'C9 H21 N O3'
_chemical_formula_weight 191.26
_chemical_name_systematic
;
 ?
;
_space_group_IT_number 56
_symmetry_cell_setting orthorhombic
_symmetry_space_group_name_Hall '-P 2ab 2ac'
_symmetry_space_group_name_H-M 'P c c n'
_atom_sites_solution_hydrogens geom
_atom_sites_solution_primary direct
_atom_sites_solution_secondary difmap
_audit_creation_method SHELXL-97
_cell_angle_alpha 90.00
_cell_angle_beta 90.00
_cell_angle_gamma 90.00
_cell_formula_units_Z 8
_cell_length_a 14.5983(15)
_cell_length_b 20.935(2)
_cell_length_c 8.5228(9)
_cell_measurement_reflns_used 3230
_cell_measurement_temperature 180(2)
_cell_measurement_theta_max 22.84
_cell_measurement_theta_min 2.79
_cell_volume 2604.7(5)
_computing_cell_refinement 'Bruker SAINT'
_computing_data_collection 'Bruker APEX2'
_computing_data_reduction 'Bruker SAINT'
_computing_molecular_graphics 'Bruker SHELXTL'
_computing_publication_material 'Bruker SHELXTL'
_computing_structure_refinement 'SHELXL-97 (Sheldrick, 2008)'
_computing_structure_solution 'SHELXS-97 (Sheldrick, 2008)'
_diffrn_ambient_temperature 180(2)
_diffrn_measured_fraction_theta_full 1.000
_diffrn_measured_fraction_theta_max 1.000
_diffrn_measurement_device_type 'Bruker APEX-II CCD'
_diffrn_measurement_method '\f and \w scans'
_diffrn_radiation_monochromator graphite
_diffrn_radiation_source 'fine-focus sealed tube'
_diffrn_radiation_type MoK\a
_diffrn_radiation_wavelength 0.71073
_diffrn_reflns_av_R_equivalents 0.0651
_diffrn_reflns_av_sigmaI/netI 0.0343
_diffrn_reflns_limit_h_max 18
_diffrn_reflns_limit_h_min -18
_diffrn_reflns_limit_k_max 25
_diffrn_reflns_limit_k_min -25
_diffrn_reflns_limit_l_max 10
_diffrn_reflns_limit_l_min -10
_diffrn_reflns_number 23846
_diffrn_reflns_theta_full 25.99
_diffrn_reflns_theta_max 25.99
_diffrn_reflns_theta_min 1.70
_diffrn_standards_number 0
_exptl_absorpt_coefficient_mu 0.072
_exptl_absorpt_correction_T_max 0.9978
_exptl_absorpt_correction_T_min 0.9929
_exptl_absorpt_correction_type multi-scan
_exptl_absorpt_process_details 'Bruker SADABS'
_exptl_crystal_colour colourless
_exptl_crystal_density_diffrn 0.975
_exptl_crystal_density_meas 0
_exptl_crystal_density_method 'not measured'
_exptl_crystal_description needle
_exptl_crystal_F_000 848
_exptl_crystal_size_max 0.10
_exptl_crystal_size_mid 0.03
_exptl_crystal_size_min 0.03
_refine_diff_density_max 0.324
_refine_diff_density_min -0.285
_refine_diff_density_rms 0.041
_refine_ls_extinction_method none
_refine_ls_goodness_of_fit_ref 1.075
_refine_ls_hydrogen_treatment mixed
_refine_ls_matrix_type full
_refine_ls_number_parameters 128
_refine_ls_number_reflns 2564
_refine_ls_number_restraints 0
_refine_ls_restrained_S_all 1.075
_refine_ls_R_factor_all 0.0883
_refine_ls_R_factor_gt 0.0614
_refine_ls_shift/su_max 0.000
_refine_ls_shift/su_mean 0.000
_refine_ls_structure_factor_coef Fsqd
_refine_ls_weighting_details 'calc w=1/[\s^2^(Fo^2^)+(0.0611P)^2^+1.4392P] where P=(Fo^2^+2Fc^2^)/3'
_refine_ls_weighting_scheme calc
_refine_ls_wR_factor_gt 0.1413
_refine_ls_wR_factor_ref 0.1531
_reflns_number_gt 1867
_reflns_number_total 2564
_reflns_threshold_expression >2sigma(I)
_cod_data_source_file c3gc42164c.txt
_cod_data_source_block pj81
_cod_depositor_comments
;
The following automatic conversions were performed:

'_symmetry_cell_setting' value 'Orthorhombic' changed to
'orthorhombic' according to
/usr/data/users/saulius/automatic-downloads/current/RSC/lib/dictionaries/cif_core.dic
dictionary named 'cif_core.dic' version 2.4.2 from 2011-04-26.

Automatic conversion script
Id: cif_fix_values 2281 2013-09-26 08:29:07Z andrius 

2018-03-04
Z value and formula fixed to values more according to usual
chemical conventions.                 miguel
;
_cod_original_formula_sum 'C12 H28 N1.33 O4'
_cod_original_formula_weight 255.02
_cod_original_formula_units_Z 6
_cod_original_cell_volume 2604.8(5)
_cod_original_sg_symbol_H-M Pccn
_cod_database_code 7214117

loop_
_symmetry_equiv_pos_as_xyz
'x, y, z'
'-x+1/2, -y+1/2, z'
'-x, y+1/2, -z+1/2'
'x+1/2, -y, -z+1/2'
'-x, -y, -z'
'x-1/2, y-1/2, -z'
'x, -y-1/2, z-1/2'
'-x-1/2, y, z-1/2'

loop_
_atom_site_label
_atom_site_type_symbol
_atom_site_fract_x
_atom_site_fract_y
_atom_site_fract_z
_atom_site_U_iso_or_equiv
_atom_site_adp_type
_atom_site_occupancy
_atom_site_symmetry_multiplicity
_atom_site_calc_flag
_atom_site_refinement_flags
C6 C 0.48206(15) 0.33847(10) 0.3187(3) 0.0315(5) Uani 1 1 d .
H6A H 0.4483 0.3702 0.2548 0.038 Uiso 1 1 calc R
H6B H 0.4531 0.3369 0.4237 0.038 Uiso 1 1 calc R
C5 C 0.58037(15) 0.35964(10) 0.3357(3) 0.0319(5) Uani 1 1 d .
H5A H 0.6142 0.3282 0.4002 0.038 Uiso 1 1 calc R
H5B H 0.6095 0.3612 0.2309 0.038 Uiso 1 1 calc R
C4 C 0.68244(15) 0.44777(11) 0.4290(3) 0.0313(5) Uani 1 1 d .
H4A H 0.7137 0.4467 0.3259 0.038 Uiso 1 1 calc R
H4B H 0.7164 0.4194 0.5015 0.038 Uiso 1 1 calc R
C3 C 0.68349(15) 0.51526(10) 0.4921(3) 0.0312(5) Uani 1 1 d .
H3A H 0.6536 0.5160 0.5964 0.037 Uiso 1 1 calc R
H3B H 0.6479 0.5432 0.4211 0.037 Uiso 1 1 calc R
C2 C 0.78066(17) 0.54104(12) 0.5071(3) 0.0379(6) Uani 1 1 d .
H2A H 0.8162 0.5127 0.5773 0.045 Uiso 1 1 calc R
H2B H 0.8103 0.5404 0.4026 0.045 Uiso 1 1 calc R
C7 C 0.47432(18) 0.27323(12) 0.2416(3) 0.0447(7) Uani 1 1 d .
H7A H 0.5044 0.2748 0.1376 0.054 Uiso 1 1 calc R
H7B H 0.5077 0.2416 0.3065 0.054 Uiso 1 1 calc R
C1 C 0.78334(19) 0.60884(12) 0.5717(3) 0.0460(7) Uani 1 1 d .
H1A H 0.8472 0.6228 0.5813 0.069 Uiso 1 1 calc R
H1B H 0.7541 0.6098 0.6752 0.069 Uiso 1 1 calc R
H1C H 0.7505 0.6375 0.5003 0.069 Uiso 1 1 calc R
C8 C 0.3764(2) 0.25085(14) 0.2205(4) 0.0528(8) Uani 1 1 d .
H8A H 0.3763 0.2075 0.1772 0.079 Uiso 1 1 calc R
H8B H 0.3445 0.2797 0.1484 0.079 Uiso 1 1 calc R
H8C H 0.3452 0.2509 0.3223 0.079 Uiso 1 1 calc R
C9 C 0.47868(14) 0.55862(10) 0.1792(2) 0.0258(5) Uani 1 1 d .
O1 O 0.50352(11) 0.50126(7) 0.19258(16) 0.0305(4) Uani 1 1 d .
O2 O 0.46667(12) 0.58194(7) 0.03375(18) 0.0377(4) Uani 1 1 d .
H1O H 0.4431 0.5537 -0.0235 0.057 Uiso 1 1 calc R
O3 O 0.46420(12) 0.59700(8) 0.28896(17) 0.0373(4) Uani 1 1 d .
N1 N 0.58634(12) 0.42393(8) 0.4110(2) 0.0255(4) Uani 1 1 d .
H2N H 0.553(2) 0.4539(14) 0.340(4) 0.060(8) Uiso 1 1 d .
H1N H 0.560(2) 0.4221(13) 0.508(4) 0.060(9) Uiso 1 1 d .

loop_
_atom_site_aniso_label
_atom_site_aniso_U_11
_atom_site_aniso_U_22
_atom_site_aniso_U_33
_atom_site_aniso_U_23
_atom_site_aniso_U_13
_atom_site_aniso_U_12
C6 0.0337(12) 0.0286(12) 0.0320(12) 0.0001(10) 0.0003(10) 0.0043(10)
C5 0.0346(13) 0.0290(12) 0.0323(12) -0.0061(10) -0.0030(10) 0.0074(10)
C4 0.0259(12) 0.0355(13) 0.0326(13) -0.0001(10) -0.0019(10) 0.0052(10)
C3 0.0306(12) 0.0315(12) 0.0317(12) -0.0001(10) -0.0020(10) 0.0023(9)
C2 0.0301(13) 0.0400(14) 0.0437(14) 0.0009(12) -0.0032(11) 0.0002(10)
C7 0.0430(15) 0.0386(14) 0.0524(16) -0.0089(12) 0.0008(12) -0.0024(12)
C1 0.0445(15) 0.0381(14) 0.0555(17) 0.0000(13) -0.0044(13) -0.0078(11)
C8 0.0609(19) 0.0401(14) 0.0574(19) -0.0013(13) -0.0073(15) -0.0138(13)
C9 0.0233(11) 0.0319(12) 0.0223(11) 0.0009(9) 0.0015(9) 0.0018(9)
O1 0.0386(9) 0.0307(8) 0.0223(8) 0.0033(7) -0.0036(6) 0.0074(7)
O2 0.0568(11) 0.0329(9) 0.0234(9) 0.0040(7) -0.0022(7) 0.0091(8)
O3 0.0558(11) 0.0331(9) 0.0230(8) -0.0020(7) 0.0045(8) 0.0071(8)
N1 0.0280(10) 0.0270(10) 0.0215(10) 0.0020(8) -0.0002(8) 0.0036(8)

loop_
_atom_type_symbol
_atom_type_description
_atom_type_scat_dispersion_real
_atom_type_scat_dispersion_imag
_atom_type_scat_source
C C 0.0033 0.0016 'International Tables Vol C Tables 4.2.6.8 and 6.1.1.4'
H H 0.0000 0.0000 'International Tables Vol C Tables 4.2.6.8 and 6.1.1.4'
N N 0.0061 0.0033 'International Tables Vol C Tables 4.2.6.8 and 6.1.1.4'
O O 0.0106 0.0060 'International Tables Vol C Tables 4.2.6.8 and 6.1.1.4'

loop_
_geom_angle_atom_site_label_1
_geom_angle_atom_site_label_2
_geom_angle_atom_site_label_3
_geom_angle
C5 C6 C7 112.11(19)
N1 C5 C6 111.20(18)
N1 C4 C3 110.95(17)
C4 C3 C2 111.74(19)
C1 C2 C3 112.6(2)
C8 C7 C6 113.6(2)
O3 C9 O1 126.4(2)
O3 C9 O2 115.74(19)
O1 C9 O2 117.88(18)
C5 N1 C4 113.53(17)

loop_
_geom_bond_atom_site_label_1
_geom_bond_atom_site_label_2
_geom_bond_distance
C6 C5 1.509(3)
C6 C7 1.520(3)
C5 N1 1.494(3)
C4 N1 1.497(3)
C4 C3 1.512(3)
C3 C2 1.523(3)
C2 C1 1.523(3)
C7 C8 1.514(4)
C9 O3 1.251(3)
C9 O1 1.260(3)
C9 O2 1.344(3)
